data_1535732
loop_
_publ_author_name
'Demazeau, G.'
'Marbeuf, A.'
'Hagenmuller, P.'
'Pouchard, M.'

_publ_section_title
;
 Sur une serie de composes oxygenes du nickel trivalent derives de la
 perovskite
;
_journal_name_full 'Journal of Solid State Chemistry'
_journal_page_first 582
_journal_page_last 589
_journal_volume 3
_journal_year 1971
_chemical_formula_sum 'Nd Ni'
_chemical_name_systematic 'Nd Ni O3'
_space_group_IT_number 62
_symmetry_space_group_name_Hall '-P 2c 2ab'
_symmetry_space_group_name_H-M 'P b n m'
_cell_angle_alpha 90
_cell_angle_beta 90
_cell_angle_gamma 90
_cell_formula_units_Z 4
_cell_length_a 5.384
_cell_length_b 5.384
_cell_length_c 7.615
_cell_volume 220.739
_citation_journal_id_ASTM JSSCBI
_cod_data_source_file Demazeau_JSSCBI_1971_336.cif
_cod_data_source_block Nd1Ni1
_cod_original_cell_volume 220.7395
_cod_original_sg_symbol_Hall '-P 2ac 2n (z,x,y)'
_cod_original_formula_sum 'Nd1 Ni1'
_cod_database_code 1535732

loop_
_symmetry_equiv_pos_as_xyz
x,y,z
x+1/2,-y+1/2,-z
-x+1/2,y+1/2,-z+1/2
-x,-y,z+1/2
-x,-y,-z
-x-1/2,y-1/2,z
x-1/2,-y-1/2,z-1/2
x,y,-z-1/2

loop_
_atom_site_label
_atom_site_type_symbol
_atom_site_fract_x
_atom_site_fract_y
_atom_site_fract_z
_atom_site_occupancy
_atom_site_U_iso_or_equiv
Nd1 Nd+3 -0.026 0.033 0.25 1 0.0
Ni1 Ni+3 0.5 0 0 1 0.0
